data_4026713
loop_
_publ_author_name
'Guangwei Yin'
'Yuanxun Zhu'
'Ping Lu'
'Yanguang Wang'

_publ_section_title
;
 Lewis Acid-Promoted Three-Component Reactions of Propargylic Alcohols
 with 2-Butynedioates and Secondary Amines
;
_journal_name_full 'Journal of Organic Chemistry'
_journal_page_first 8922
_journal_page_last 8929
_journal_paper_doi 10.1021/jo2016407
_journal_volume 76
_journal_year 2011
_chemical_formula_moiety 'C37 H35 N O4'
_chemical_formula_sum 'C37 H35 N O4'
_chemical_formula_weight 557.66
_chemical_name_systematic
; 
 ? 
;
_space_group_IT_number 14
_symmetry_cell_setting monoclinic
_symmetry_space_group_name_Hall '-P 2ybc'
_symmetry_space_group_name_H-M 'P 1 21/c 1'
_atom_sites_solution_hydrogens geom
_atom_sites_solution_primary direct
_atom_sites_solution_secondary difmap
_audit_creation_method SHELXL-97
_cell_angle_alpha 90.00
_cell_angle_beta 108.456(5)
_cell_angle_gamma 90.00
_cell_formula_units_Z 4
_cell_length_a 11.1655(6)
_cell_length_b 19.4016(8)
_cell_length_c 15.3346(7)
_cell_measurement_reflns_used 4578
_cell_measurement_temperature 293(2)
_cell_measurement_theta_max 29.4437
_cell_measurement_theta_min 2.9851
_cell_volume 3151.1(3)
_computing_cell_refinement 'CrysAlis PRO (Oxford Diffraction, 2010)'
_computing_data_collection 'CrysAlis PRO'
_computing_data_reduction 'CrysAlis PRO'
_computing_molecular_graphics 'OLEX2 (Dolomanov et al., 2009)'
_computing_publication_material OLEX2
_computing_structure_refinement 'SHELXL-97 (Sheldrick, 2008)'
_computing_structure_solution 'SHELXS-97 (Sheldrick, 2008)'
_diffrn_ambient_temperature 293(2)
_diffrn_detector_area_resol_mean 10.3592
_diffrn_measured_fraction_theta_full 0.998
_diffrn_measured_fraction_theta_max 0.998
_diffrn_measurement_device_type 'Xcalibur, Atlas, Gemini ultra'
_diffrn_measurement_method '\w scans'
_diffrn_radiation_monochromator graphite
_diffrn_radiation_source 'fine-focus sealed tube'
_diffrn_radiation_type MoK\a
_diffrn_radiation_wavelength 0.71073
_diffrn_reflns_av_R_equivalents 0.0321
_diffrn_reflns_av_sigmaI/netI 0.0335
_diffrn_reflns_limit_h_max 12
_diffrn_reflns_limit_h_min -13
_diffrn_reflns_limit_k_max 23
_diffrn_reflns_limit_k_min -23
_diffrn_reflns_limit_l_max 16
_diffrn_reflns_limit_l_min -18
_diffrn_reflns_number 20415
_diffrn_reflns_theta_full 25.35
_diffrn_reflns_theta_max 25.35
_diffrn_reflns_theta_min 2.99
_exptl_absorpt_coefficient_mu 0.076
_exptl_absorpt_correction_T_max 0.9850
_exptl_absorpt_correction_T_min 0.9681
_exptl_absorpt_correction_type multi-scan
_exptl_absorpt_process_details
;
CrysAlis PRO (Oxford Diffraction, 2010) 
;
_exptl_crystal_colour colorless
_exptl_crystal_density_diffrn 1.175
_exptl_crystal_description block
_exptl_crystal_F_000 1184
_exptl_crystal_size_max 0.43
_exptl_crystal_size_mid 0.38
_exptl_crystal_size_min 0.20
_refine_diff_density_max 0.286
_refine_diff_density_min -0.233
_refine_diff_density_rms 0.033
_refine_ls_extinction_coef 0.0109(10)
_refine_ls_extinction_expression Fc^*^=kFc[1+0.001xFc^2^\l^3^/sin(2\q)]^-1/4^
_refine_ls_extinction_method SHELXL
_refine_ls_goodness_of_fit_ref 1.027
_refine_ls_hydrogen_treatment constr
_refine_ls_matrix_type full
_refine_ls_number_parameters 384
_refine_ls_number_reflns 5752
_refine_ls_number_restraints 0
_refine_ls_restrained_S_all 1.027
_refine_ls_R_factor_all 0.0796
_refine_ls_R_factor_gt 0.0490
_refine_ls_shift/su_max 0.000
_refine_ls_shift/su_mean 0.000
_refine_ls_structure_factor_coef Fsqd
_refine_ls_weighting_details 'calc w=1/[\s^2^(Fo^2^)+(0.0560P)^2^+0.9506P] where P=(Fo^2^+2Fc^2^)/3'
_refine_ls_weighting_scheme calc
_refine_ls_wR_factor_gt 0.1163
_refine_ls_wR_factor_ref 0.1347
_reflns_number_gt 3967
_reflns_number_total 5752
_reflns_threshold_expression >2sigma(I)
_cod_data_source_file jo2016407_si_004.cif
_cod_data_source_block 110630_ygw571_150
_cod_original_sg_symbol_H-M 'P 21/c'
_cod_database_code 4026713

loop_
_symmetry_equiv_pos_as_xyz
'x, y, z'
'-x, y+1/2, -z+1/2'
'-x, -y, -z'
'x, -y-1/2, z-1/2'

loop_
_atom_site_label
_atom_site_type_symbol
_atom_site_fract_x
_atom_site_fract_y
_atom_site_fract_z
_atom_site_U_iso_or_equiv
_atom_site_adp_type
_atom_site_occupancy
_atom_site_symmetry_multiplicity
_atom_site_calc_flag
_atom_site_refinement_flags
O1 O 0.15868(16) 0.66424(8) 0.08159(10) 0.0679(5) Uani 1 1 d .
O2 O 0.23581(19) 0.55735(8) 0.10972(12) 0.0794(5) Uani 1 1 d .
O3 O 0.26659(16) 0.44802(8) 0.26101(11) 0.0722(5) Uani 1 1 d .
O4 O 0.07370(15) 0.44886(7) 0.15745(10) 0.0593(4) Uani 1 1 d .
N1 N 0.07724(15) 0.55170(7) 0.32058(10) 0.0416(4) Uani 1 1 d .
C1 C 0.4495(2) 0.81787(15) 0.33069(18) 0.0817(8) Uani 1 1 d .
H1 H 0.5001 0.7787 0.3436 0.098 Uiso 1 1 calc R
C2 C 0.5028(4) 0.8806(2) 0.3225(2) 0.1177(14) Uani 1 1 d .
H2 H 0.5882 0.8833 0.3286 0.141 Uiso 1 1 calc R
C3 C 0.4314(5) 0.9382(2) 0.3058(3) 0.1383(19) Uani 1 1 d .
H3 H 0.4665 0.9803 0.2981 0.166 Uiso 1 1 calc R
C4 C 0.3069(5) 0.93408(17) 0.3001(3) 0.1377(17) Uani 1 1 d .
H4 H 0.2585 0.9740 0.2918 0.165 Uiso 1 1 calc R
C5 C 0.2521(3) 0.87112(13) 0.3066(2) 0.0920(9) Uani 1 1 d .
H5 H 0.1670 0.8689 0.3017 0.110 Uiso 1 1 calc R
C6 C 0.3229(2) 0.81182(11) 0.32017(13) 0.0532(5) Uani 1 1 d .
C7 C 0.26498(17) 0.74331(10) 0.32487(12) 0.0418(4) Uani 1 1 d .
C8 C 0.34122(18) 0.69889(11) 0.40221(13) 0.0490(5) Uani 1 1 d .
C9 C 0.4069(2) 0.64226(12) 0.38648(17) 0.0623(6) Uani 1 1 d .
H9 H 0.4013 0.6303 0.3266 0.075 Uiso 1 1 calc R
C10 C 0.4808(2) 0.60320(15) 0.4594(2) 0.0847(9) Uani 1 1 d .
H10 H 0.5247 0.5652 0.4483 0.102 Uiso 1 1 calc R
C11 C 0.4892(3) 0.62045(18) 0.5472(2) 0.0937(11) Uani 1 1 d .
H11 H 0.5390 0.5942 0.5960 0.112 Uiso 1 1 calc R
C12 C 0.4249(3) 0.67594(17) 0.56409(18) 0.0863(9) Uani 1 1 d .
H12 H 0.4301 0.6869 0.6242 0.104 Uiso 1 1 calc R
C13 C 0.3517(2) 0.71612(12) 0.49189(14) 0.0647(6) Uani 1 1 d .
H13 H 0.3097 0.7546 0.5038 0.078 Uiso 1 1 calc R
C14 C 0.15601(17) 0.72661(9) 0.26206(12) 0.0389(4) Uani 1 1 d .
H14 H 0.1219 0.7613 0.2196 0.047 Uiso 1 1 calc R
C15 C 0.07729(17) 0.66141(9) 0.24713(11) 0.0357(4) Uani 1 1 d .
C16 C 0.07266(17) 0.62631(9) 0.33936(11) 0.0365(4) Uani 1 1 d .
H16 H 0.1506 0.6384 0.3882 0.044 Uiso 1 1 calc R
C17 C -0.05828(17) 0.67596(9) 0.18596(11) 0.0369(4) Uani 1 1 d .
C18 C -0.11768(19) 0.73665(10) 0.19598(13) 0.0463(5) Uani 1 1 d .
H18 H -0.0713 0.7708 0.2348 0.056 Uiso 1 1 calc R
C19 C -0.2436(2) 0.74780(12) 0.14999(15) 0.0581(6) Uani 1 1 d .
H19 H -0.2815 0.7889 0.1582 0.070 Uiso 1 1 calc R
C20 C -0.3129(2) 0.69840(13) 0.09236(16) 0.0648(6) Uani 1 1 d .
H20 H -0.3982 0.7056 0.0616 0.078 Uiso 1 1 calc R
C21 C -0.2561(2) 0.63815(13) 0.08016(15) 0.0600(6) Uani 1 1 d .
H21 H -0.3029 0.6047 0.0404 0.072 Uiso 1 1 calc R
C22 C -0.12986(19) 0.62689(10) 0.12660(12) 0.0471(5) Uani 1 1 d .
H22 H -0.0925 0.5858 0.1179 0.057 Uiso 1 1 calc R
C23 C -0.03634(17) 0.64646(9) 0.37097(11) 0.0370(4) Uani 1 1 d .
C24 C -0.0213(2) 0.69912(9) 0.43410(12) 0.0449(5) Uani 1 1 d .
H24 H 0.0575 0.7196 0.4592 0.054 Uiso 1 1 calc R
C25 C -0.1223(2) 0.72174(11) 0.46044(15) 0.0563(6) Uani 1 1 d .
H25 H -0.1112 0.7574 0.5028 0.068 Uiso 1 1 calc R
C26 C -0.2386(2) 0.69181(12) 0.42426(15) 0.0606(6) Uani 1 1 d .
H26 H -0.3065 0.7073 0.4416 0.073 Uiso 1 1 calc R
C27 C -0.2545(2) 0.63888(12) 0.36239(15) 0.0569(6) Uani 1 1 d .
H27 H -0.3332 0.6183 0.3380 0.068 Uiso 1 1 calc R
C28 C -0.15432(19) 0.61615(10) 0.33630(13) 0.0467(5) Uani 1 1 d .
H28 H -0.1659 0.5799 0.2948 0.056 Uiso 1 1 calc R
C29 C 0.0905(2) 0.50404(10) 0.39852(14) 0.0572(6) Uani 1 1 d .
H29 H 0.0328 0.5231 0.4289 0.069 Uiso 1 1 calc R
C30 C 0.2140(3) 0.50800(18) 0.4691(2) 0.1112(12) Uani 1 1 d .
H30B H 0.2182 0.4747 0.5163 0.167 Uiso 1 1 calc R
H30C H 0.2260 0.5534 0.4954 0.167 Uiso 1 1 calc R
H30A H 0.2788 0.4985 0.4420 0.167 Uiso 1 1 calc R
C31 C 0.0408(3) 0.43440(13) 0.3713(2) 0.0890(9) Uani 1 1 d .
H31B H -0.0403 0.4376 0.3250 0.134 Uiso 1 1 calc R
H31C H 0.0324 0.4105 0.4240 0.134 Uiso 1 1 calc R
H31A H 0.0978 0.4096 0.3473 0.134 Uiso 1 1 calc R
C32 C 0.12966(17) 0.54415(9) 0.25214(12) 0.0404(4) Uani 1 1 d .
C33 C 0.1675(2) 0.47500(10) 0.22589(13) 0.0484(5) Uani 1 1 d .
C34 C 0.1004(3) 0.38442(12) 0.11981(18) 0.0798(8) Uani 1 1 d .
H34A H 0.0233 0.3651 0.0801 0.120 Uiso 1 1 calc R
H34B H 0.1383 0.3528 0.1690 0.120 Uiso 1 1 calc R
H34C H 0.1574 0.3926 0.0854 0.120 Uiso 1 1 calc R
C35 C 0.13551(17) 0.60356(9) 0.20758(12) 0.0397(4) Uani 1 1 d .
C36 C 0.1751(2) 0.61276(11) 0.12771(14) 0.0503(5) Uani 1 1 d .
C37 C 0.2752(4) 0.56137(17) 0.0293(2) 0.1154(13) Uani 1 1 d .
H37B H 0.2025 0.5673 -0.0241 0.173 Uiso 1 1 calc R
H37A H 0.3182 0.5196 0.0234 0.173 Uiso 1 1 calc R
H37C H 0.3312 0.5998 0.0349 0.173 Uiso 1 1 calc R

loop_
_atom_site_aniso_label
_atom_site_aniso_U_11
_atom_site_aniso_U_22
_atom_site_aniso_U_33
_atom_site_aniso_U_23
_atom_site_aniso_U_13
_atom_site_aniso_U_12
O1 0.0908(12) 0.0639(10) 0.0617(9) 0.0180(8) 0.0423(9) 0.0170(9)
O2 0.1148(15) 0.0640(10) 0.0870(11) 0.0100(8) 0.0709(11) 0.0265(10)
O3 0.0682(11) 0.0658(10) 0.0762(10) 0.0026(8) 0.0136(8) 0.0350(9)
O4 0.0650(10) 0.0467(8) 0.0628(9) -0.0111(7) 0.0156(8) 0.0036(7)
N1 0.0521(10) 0.0319(8) 0.0412(8) 0.0062(6) 0.0154(7) 0.0064(7)
C1 0.0595(16) 0.095(2) 0.0831(17) 0.0181(15) 0.0115(13) -0.0267(15)
C2 0.092(2) 0.145(3) 0.098(2) 0.032(2) 0.0041(18) -0.072(3)
C3 0.157(4) 0.103(3) 0.112(3) 0.036(2) -0.017(3) -0.083(3)
C4 0.155(4) 0.062(2) 0.156(3) 0.032(2) -0.008(3) -0.032(2)
C5 0.088(2) 0.0501(15) 0.119(2) 0.0170(14) 0.0064(17) -0.0124(15)
C6 0.0522(13) 0.0528(13) 0.0473(11) 0.0082(9) 0.0055(9) -0.0132(11)
C7 0.0368(11) 0.0441(11) 0.0437(10) 0.0056(8) 0.0116(8) 0.0008(9)
C8 0.0322(10) 0.0530(12) 0.0548(12) 0.0140(9) 0.0040(8) -0.0051(9)
C9 0.0368(11) 0.0677(15) 0.0800(15) 0.0214(12) 0.0153(10) 0.0061(11)
C10 0.0415(14) 0.0827(19) 0.121(3) 0.0406(18) 0.0123(15) 0.0108(13)
C11 0.0528(17) 0.101(2) 0.100(2) 0.0503(19) -0.0150(15) -0.0140(16)
C12 0.0779(19) 0.101(2) 0.0576(15) 0.0198(15) -0.0106(13) -0.0324(18)
C13 0.0613(15) 0.0687(15) 0.0516(13) 0.0085(11) 0.0001(10) -0.0162(12)
C14 0.0410(11) 0.0349(10) 0.0399(9) 0.0084(7) 0.0116(8) 0.0041(8)
C15 0.0368(10) 0.0340(9) 0.0351(9) 0.0042(7) 0.0097(7) 0.0021(8)
C16 0.0380(10) 0.0339(9) 0.0354(9) 0.0021(7) 0.0088(7) 0.0010(8)
C17 0.0373(10) 0.0391(10) 0.0341(9) 0.0068(7) 0.0108(7) 0.0039(8)
C18 0.0464(12) 0.0444(11) 0.0467(11) 0.0043(8) 0.0127(9) 0.0069(9)
C19 0.0481(13) 0.0616(14) 0.0639(13) 0.0108(11) 0.0166(11) 0.0181(11)
C20 0.0374(12) 0.0850(17) 0.0655(14) 0.0137(13) 0.0069(10) 0.0083(12)
C21 0.0451(13) 0.0702(15) 0.0553(12) -0.0029(11) 0.0025(10) -0.0057(12)
C22 0.0446(12) 0.0476(11) 0.0453(10) 0.0007(9) 0.0089(9) 0.0012(9)
C23 0.0422(11) 0.0326(9) 0.0354(9) 0.0069(7) 0.0114(8) 0.0007(8)
C24 0.0538(12) 0.0387(10) 0.0436(10) 0.0012(8) 0.0175(9) -0.0036(9)
C25 0.0767(16) 0.0451(12) 0.0564(12) 0.0000(9) 0.0342(11) 0.0057(11)
C26 0.0603(15) 0.0645(14) 0.0678(14) 0.0098(12) 0.0357(12) 0.0134(12)
C27 0.0450(12) 0.0655(14) 0.0634(13) 0.0087(11) 0.0217(10) -0.0020(11)
C28 0.0490(12) 0.0450(11) 0.0473(11) -0.0006(8) 0.0168(9) -0.0036(9)
C29 0.0731(15) 0.0457(12) 0.0501(12) 0.0144(9) 0.0158(10) -0.0001(11)
C30 0.092(2) 0.120(3) 0.091(2) 0.0624(19) -0.0154(16) -0.0239(19)
C31 0.118(2) 0.0550(15) 0.0920(19) 0.0210(13) 0.0296(17) -0.0138(15)
C32 0.0379(10) 0.0378(10) 0.0422(10) 0.0001(8) 0.0079(8) 0.0069(8)
C33 0.0545(13) 0.0423(11) 0.0483(11) 0.0060(9) 0.0161(10) 0.0116(10)
C34 0.111(2) 0.0523(14) 0.0802(17) -0.0204(12) 0.0356(16) 0.0019(14)
C35 0.0376(10) 0.0396(10) 0.0405(10) 0.0029(8) 0.0103(8) 0.0061(8)
C36 0.0560(13) 0.0500(12) 0.0493(11) 0.0024(10) 0.0230(10) 0.0084(10)
C37 0.172(4) 0.104(2) 0.115(2) 0.0111(19) 0.108(3) 0.037(2)

loop_
_atom_type_symbol
_atom_type_description
_atom_type_scat_dispersion_real
_atom_type_scat_dispersion_imag
_atom_type_scat_source
C C 0.0033 0.0016 'International Tables Vol C Tables 4.2.6.8 and 6.1.1.4'
H H 0.0000 0.0000 'International Tables Vol C Tables 4.2.6.8 and 6.1.1.4'
N N 0.0061 0.0033 'International Tables Vol C Tables 4.2.6.8 and 6.1.1.4'
O O 0.0106 0.0060 'International Tables Vol C Tables 4.2.6.8 and 6.1.1.4'

loop_
_geom_angle_atom_site_label_1
_geom_angle_atom_site_label_2
_geom_angle_atom_site_label_3
_geom_angle
C36 O2 C37 116.33(19)
C33 O4 C34 115.79(18)
C32 N1 C16 107.75(14)
C32 N1 C29 126.67(16)
C16 N1 C29 117.03(14)
C6 C1 C2 121.5(3)
C6 C1 H1 119.3
C2 C1 H1 119.3
C3 C2 C1 120.1(4)
C3 C2 H2 119.9
C1 C2 H2 119.9
C2 C3 C4 119.4(3)
C2 C3 H3 120.3
C4 C3 H3 120.3
C3 C4 C5 120.7(4)
C3 C4 H4 119.7
C5 C4 H4 119.7
C6 C5 C4 120.3(3)
C6 C5 H5 119.9
C4 C5 H5 119.9
C5 C6 C1 117.8(2)
C5 C6 C7 121.1(2)
C1 C6 C7 121.1(2)
C14 C7 C6 119.57(16)
C14 C7 C8 126.47(17)
C6 C7 C8 113.95(16)
C9 C8 C13 118.84(19)
C9 C8 C7 121.29(19)
C13 C8 C7 119.8(2)
C8 C9 C10 120.4(3)
C8 C9 H9 119.8
C10 C9 H9 119.8
C11 C10 C9 120.0(3)
C11 C10 H10 120.0
C9 C10 H10 120.0
C10 C11 C12 120.4(2)
C10 C11 H11 119.8
C12 C11 H11 119.8
C11 C12 C13 120.3(3)
C11 C12 H12 119.9
C13 C12 H12 119.9
C8 C13 C12 120.0(3)
C8 C13 H13 120.0
C12 C13 H13 120.0
C7 C14 C15 131.76(16)
C7 C14 H14 114.1
C15 C14 H14 114.1
C14 C15 C35 112.12(15)
C14 C15 C17 110.59(14)
C35 C15 C17 110.89(14)
C14 C15 C16 113.89(13)
C35 C15 C16 100.26(13)
C17 C15 C16 108.67(14)
N1 C16 C23 113.58(15)
N1 C16 C15 103.52(13)
C23 C16 C15 115.85(14)
N1 C16 H16 107.8
C23 C16 H16 107.8
C15 C16 H16 107.8
C22 C17 C18 117.47(17)
C22 C17 C15 121.92(16)
C18 C17 C15 120.24(16)
C19 C18 C17 121.66(19)
C19 C18 H18 119.2
C17 C18 H18 119.2
C20 C19 C18 119.9(2)
C20 C19 H19 120.0
C18 C19 H19 120.0
C19 C20 C21 119.7(2)
C19 C20 H20 120.2
C21 C20 H20 120.2
C20 C21 C22 120.4(2)
C20 C21 H21 119.8
C22 C21 H21 119.8
C21 C22 C17 120.9(2)
C21 C22 H22 119.6
C17 C22 H22 119.6
C24 C23 C28 118.24(18)
C24 C23 C16 119.27(16)
C28 C23 C16 122.43(16)
C23 C24 C25 120.61(19)
C23 C24 H24 119.7
C25 C24 H24 119.7
C26 C25 C24 120.2(2)
C26 C25 H25 119.9
C24 C25 H25 119.9
C25 C26 C27 119.8(2)
C25 C26 H26 120.1
C27 C26 H26 120.1
C26 C27 C28 120.2(2)
C26 C27 H27 119.9
C28 C27 H27 119.9
C27 C28 C23 120.96(19)
C27 C28 H28 119.5
C23 C28 H28 119.5
C30 C29 C31 116.2(2)
C30 C29 N1 113.28(19)
C31 C29 N1 114.38(18)
C30 C29 H29 103.6
C31 C29 H29 103.6
N1 C29 H29 103.6
C29 C30 H30B 109.5
C29 C30 H30C 109.5
H30B C30 H30C 109.5
C29 C30 H30A 109.5
H30B C30 H30A 109.5
H30C C30 H30A 109.5
C29 C31 H31B 109.5
C29 C31 H31C 109.5
H31B C31 H31C 109.5
C29 C31 H31A 109.5
H31B C31 H31A 109.5
H31C C31 H31A 109.5
C35 C32 N1 113.53(16)
C35 C32 C33 124.36(17)
N1 C32 C33 121.97(16)
O3 C33 O4 125.38(19)
O3 C33 C32 125.00(19)
O4 C33 C32 109.62(17)
O4 C34 H34A 109.5
O4 C34 H34B 109.5
H34A C34 H34B 109.5
O4 C34 H34C 109.5
H34A C34 H34C 109.5
H34B C34 H34C 109.5
C32 C35 C36 127.80(17)
C32 C35 C15 109.47(15)
C36 C35 C15 122.33(16)
O1 C36 O2 122.37(18)
O1 C36 C35 124.91(18)
O2 C36 C35 112.70(17)
O2 C37 H37B 109.5
O2 C37 H37A 109.5
H37B C37 H37A 109.5
O2 C37 H37C 109.5
H37B C37 H37C 109.5
H37A C37 H37C 109.5

loop_
_geom_bond_atom_site_label_1
_geom_bond_atom_site_label_2
_geom_bond_distance
O1 C36 1.204(2)
O2 C36 1.345(2)
O2 C37 1.437(3)
O3 C33 1.188(2)
O4 C33 1.326(2)
O4 C34 1.447(3)
N1 C32 1.362(2)
N1 C16 1.480(2)
N1 C29 1.481(2)
C1 C6 1.376(3)
C1 C2 1.378(4)
C1 H1 0.9300
C2 C3 1.349(6)
C2 H2 0.9300
C3 C4 1.368(6)
C3 H3 0.9300
C4 C5 1.383(4)
C4 H4 0.9300
C5 C6 1.374(4)
C5 H5 0.9300
C6 C7 1.490(3)
C7 C14 1.331(2)
C7 C8 1.495(3)
C8 C9 1.384(3)
C8 C13 1.384(3)
C9 C10 1.386(3)
C9 H9 0.9300
C10 C11 1.362(4)
C10 H10 0.9300
C11 C12 1.363(4)
C11 H11 0.9300
C12 C13 1.389(3)
C12 H12 0.9300
C13 H13 0.9300
C14 C15 1.516(2)
C14 H14 0.9300
C15 C35 1.516(2)
C15 C17 1.534(2)
C15 C16 1.585(2)
C16 C23 1.498(3)
C16 H16 0.9800
C17 C22 1.383(3)
C17 C18 1.384(3)
C18 C19 1.376(3)
C18 H18 0.9300
C19 C20 1.366(3)
C19 H19 0.9300
C20 C21 1.371(3)
C20 H20 0.9300
C21 C22 1.381(3)
C21 H21 0.9300
C22 H22 0.9300
C23 C24 1.381(2)
C23 C28 1.386(3)
C24 C25 1.385(3)
C24 H24 0.9300
C25 C26 1.369(3)
C25 H25 0.9300
C26 C27 1.371(3)
C26 H26 0.9300
C27 C28 1.374(3)
C27 H27 0.9300
C28 H28 0.9300
C29 C30 1.461(3)
C29 C31 1.470(3)
C29 H29 0.9800
C30 H30B 0.9600
C30 H30C 0.9600
C30 H30A 0.9600
C31 H31B 0.9600
C31 H31C 0.9600
C31 H31A 0.9600
C32 C35 1.352(2)
C32 C33 1.499(3)
C34 H34A 0.9600
C34 H34B 0.9600
C34 H34C 0.9600
C35 C36 1.439(3)
C37 H37B 0.9600
C37 H37A 0.9600
C37 H37C 0.9600
